data_7224734
loop_
_publ_author_name
'Sone, Eriko'
'Sato, Moeko'
'Mochizuki, Masaru'
'Kamio, Chihiro'
'Yamanishi, Katsunori'
'Kondo, Mitsuru'

_publ_section_title
;
 Cationic M2L4cages for perchlorate removal from aqueous solutions and
 preferential perchlorate incorporation in hydrophilic solutions
;
_journal_issue 26
_journal_name_full CrystEngComm
_journal_page_first 5004
_journal_paper_doi 10.1039/C6CE00267F
_journal_volume 18
_journal_year 2016
_chemical_formula_moiety 'C100 H100 Br4 Cu2 N16 O2'
_chemical_formula_sum 'C100 H100 Br4 Cu2 N16 O2'
_chemical_formula_weight 2004.70
_space_group_IT_number 87
_symmetry_cell_setting tetragonal
_symmetry_Int_Tables_number 87
_symmetry_space_group_name_Hall '-I 4'
_symmetry_space_group_name_H-M 'I 4/m'
_atom_sites_solution_hydrogens geom
_atom_sites_solution_primary direct
_atom_sites_solution_secondary difmap
_audit_update_record
;
2016-02-01 deposited with the CCDC.
2016-03-28 downloaded from the CCDC.
;
_cell_angle_alpha 90.0000
_cell_angle_beta 90.0000
_cell_angle_gamma 90.0000
_cell_formula_units_Z 2
_cell_length_a 15.3248(10)
_cell_length_b 15.3248(10)
_cell_length_c 23.354(3)
_cell_measurement_reflns_used 5108
_cell_measurement_temperature 293
_cell_measurement_theta_max 27.40
_cell_measurement_theta_min 3.10
_cell_volume 5484.7(9)
_computing_cell_refinement CrystalClear
_computing_data_collection 'CrystalClear (Rigaku/MSC Inc., 2006)'
_computing_data_reduction CrystalClear
_computing_molecular_graphics 'CrystalStructure 4.0'
_computing_publication_material 'CrystalStructure 4.0 (Rigaku, 2010)'
_computing_structure_refinement 'SHELXL97 (Sheldrick, 2008)'
_computing_structure_solution 'SHELXS97 (Sheldrick, 2008)'
_diffrn_ambient_temperature 293
_diffrn_detector_area_resol_mean 7.314
_diffrn_measured_fraction_theta_full 0.967
_diffrn_measured_fraction_theta_max 0.967
_diffrn_measurement_device_type 'Rigaku Mercury70'
_diffrn_measurement_method \w
_diffrn_radiation_type 'Mo K\a'
_diffrn_radiation_wavelength 0.71070
_diffrn_reflns_av_R_equivalents 0.0805
_diffrn_reflns_limit_h_max 18
_diffrn_reflns_limit_h_min -17
_diffrn_reflns_limit_k_max 18
_diffrn_reflns_limit_k_min -18
_diffrn_reflns_limit_l_max 22
_diffrn_reflns_limit_l_min -27
_diffrn_reflns_number 16804
_diffrn_reflns_theta_full 25.00
_diffrn_reflns_theta_max 25.00
_diffrn_standards_number 0
_exptl_absorpt_coefficient_mu 1.899
_exptl_absorpt_correction_T_max 0.815
_exptl_absorpt_correction_T_min 0.474
_exptl_absorpt_correction_type multi-scan
_exptl_absorpt_process_details 'REQAB (Rigaku, 1998)'
_exptl_crystal_colour blue
_exptl_crystal_density_diffrn 1.214
_exptl_crystal_density_method 'not measured'
_exptl_crystal_description plate
_exptl_crystal_F_000 2052.00
_exptl_crystal_size_max 0.263
_exptl_crystal_size_mid 0.225
_exptl_crystal_size_min 0.108
_refine_diff_density_max 0.900
_refine_diff_density_min -0.590
_refine_ls_extinction_method none
_refine_ls_goodness_of_fit_ref 1.180
_refine_ls_hydrogen_treatment constr
_refine_ls_number_parameters 172
_refine_ls_number_reflns 2398
_refine_ls_number_restraints 36
_refine_ls_R_factor_gt 0.0933
_refine_ls_shift/su_max 0.010
_refine_ls_structure_factor_coef Fsqd
_refine_ls_weighting_details 'w = 1/[\s^2^(Fo^2^)+(0.0100P)^2^+30.0000P] where P=(Fo^2^+2Fc^2^)/3'
_refine_ls_weighting_scheme calc
_refine_ls_wR_factor_ref 0.1855
_reflns_number_gt 1813
_reflns_number_total 2398
_reflns_threshold_expression F^2^>2.0\s(F^2^)
_cod_data_source_file c6ce00267f1.cif
_cod_data_source_block 1b
_cod_depositor_comments 'Adding full bibliography for 7224734--7224737.cif.'
_cod_original_cell_volume 5484.6(8)
_cod_database_code 7224734

loop_
_symmetry_equiv_pos_site_id
_symmetry_equiv_pos_as_xyz
1 +X,+Y,+Z
2 -Y,+X,+Z
3 -X,-Y,+Z
4 +Y,-X,+Z
5 -X,-Y,-Z
6 +Y,-X,-Z
7 +X,+Y,-Z
8 -Y,+X,-Z
9 1/2+X,1/2+Y,1/2+Z
10 1/2-Y,1/2+X,1/2+Z
11 1/2-X,1/2-Y,1/2+Z
12 1/2+Y,1/2-X,1/2+Z
13 1/2-X,1/2-Y,1/2-Z
14 1/2+Y,1/2-X,1/2-Z
15 1/2+X,1/2+Y,1/2-Z
16 1/2-Y,1/2+X,1/2-Z

loop_
_atom_site_label
_atom_site_type_symbol
_atom_site_fract_x
_atom_site_fract_y
_atom_site_fract_z
_atom_site_U_iso_or_equiv
_atom_site_adp_type
_atom_site_occupancy
_atom_site_symmetry_multiplicity
_atom_site_calc_flag
_atom_site_refinement_flags
Br1A Br 0.1196(9) -0.0297(7) 0.5000 0.127(3) Uani 0.1400 8 d .
Br1B Br 0.0321(17) -0.0389(11) 0.5000 0.126(4) Uani 0.1100 8 d .
Br2A Br -0.1266(4) -0.0841(4) 0.1263(3) 0.163(3) Uani 0.2200 16 d .
Br2B Br -0.2384(7) -0.0225(5) 0.0858(4) 0.164(4) Uani 0.1550 16 d .
Cu1 Cu 0.0000 0.0000 0.33050(6) 0.0516(4) Uani 1.0 4 d .
O1 O 0.0000 0.0000 0.2167(4) 0.061(3) Uani 1.0 4 d .
N1 N 0.0835(3) 0.0992(3) 0.33641(19) 0.0498(11) Uani 1.0 16 d .
N2 N 0.2004(3) 0.1740(3) 0.36587(18) 0.0515(11) Uani 1.0 16 d .
C1 C 0.1512(4) 0.1026(4) 0.3723(3) 0.0529(13) Uani 1.0 16 d .
C2 C 0.1618(3) 0.2237(4) 0.3227(2) 0.0475(12) Uani 1.0 16 d .
C3 C 0.0893(4) 0.1771(3) 0.3050(3) 0.0489(12) Uani 1.0 16 d .
C4 C 0.0355(4) 0.2091(4) 0.2607(3) 0.0569(14) Uani 1.0 16 d .
C5 C 0.0584(4) 0.2871(4) 0.2374(3) 0.0628(15) Uani 1.0 16 d .
C6 C 0.1319(4) 0.3336(4) 0.2562(3) 0.0673(16) Uani 1.0 16 d .
C7 C 0.1838(4) 0.3036(4) 0.2989(3) 0.0621(15) Uani 1.0 16 d .
C8 C 0.2837(4) 0.1942(5) 0.3927(3) 0.0679(17) Uani 1.0 16 d .
C9 C 0.2993(4) 0.1452(4) 0.4481(3) 0.0553(14) Uani 1.0 16 d .
C10 C 0.2731(5) 0.1847(5) 0.5000 0.0526(18) Uani 1.0 8 d .
C11 C 0.2181(7) 0.2662(6) 0.5000 0.085(3) Uani 1.0 8 d .
C12 C 0.3437(4) 0.0661(4) 0.4479(3) 0.0619(15) Uani 1.0 16 d .
C13 C 0.3706(5) 0.0226(5) 0.3930(3) 0.088(3) Uani 1.0 16 d .
C14 C 0.3639(5) 0.0284(6) 0.5000 0.068(3) Uani 1.0 8 d .
H1 H 0.1631 0.0594 0.3992 0.0635 Uiso 1.0 16 calc R
H4 H -0.0132 0.1783 0.2481 0.0683 Uiso 1.0 16 calc R
H5 H 0.0244 0.3103 0.2081 0.0753 Uiso 1.0 16 calc R
H6 H 0.1454 0.3866 0.2389 0.0807 Uiso 1.0 16 calc R
H7 H 0.2319 0.3351 0.3117 0.0746 Uiso 1.0 16 calc R
H8A H 0.2863 0.2564 0.4003 0.0814 Uiso 1.0 16 calc R
H8B H 0.3303 0.1803 0.3660 0.0814 Uiso 1.0 16 calc R
H11A H 0.1638 0.2549 0.4809 0.1025 Uiso 0.5000 16 calc R
H11B H 0.2487 0.3120 0.4803 0.1025 Uiso 0.5000 16 calc R
H11C H 0.2069 0.2838 0.5387 0.1025 Uiso 0.5000 16 calc R
H13A H 0.3449 -0.0345 0.3910 0.1057 Uiso 1.0 16 calc R
H13B H 0.4330 0.0175 0.3918 0.1057 Uiso 1.0 16 calc R
H13C H 0.3510 0.0569 0.3611 0.1057 Uiso 1.0 16 calc R
H14 H 0.3926 -0.0251 0.5000 0.0817 Uiso 1.0 8 calc R

loop_
_atom_site_aniso_label
_atom_site_aniso_U_11
_atom_site_aniso_U_22
_atom_site_aniso_U_33
_atom_site_aniso_U_12
_atom_site_aniso_U_13
_atom_site_aniso_U_23
Br1A 0.175(7) 0.100(5) 0.105(5) 0.001(5) 0.0000 0.0000
Br1B 0.169(7) 0.102(5) 0.107(5) 0.010(6) 0.0000 0.0000
Br2A 0.151(5) 0.155(5) 0.182(6) -0.056(4) 0.034(5) -0.021(4)
Br2B 0.262(10) 0.089(4) 0.142(6) -0.022(5) 0.067(7) -0.046(4)
Cu1 0.0439(5) 0.0439(5) 0.0670(10) 0.0000 0.0000 0.0000
O1 0.030(2) 0.030(2) 0.123(7) 0.0000 0.0000 0.0000
N1 0.045(3) 0.047(3) 0.057(3) 0.0003(18) -0.004(2) 0.000(2)
N2 0.050(3) 0.057(3) 0.047(3) -0.014(2) -0.000(2) 0.002(2)
C1 0.053(3) 0.050(3) 0.056(4) -0.001(3) -0.001(3) 0.002(3)
C2 0.048(3) 0.050(3) 0.044(3) -0.005(3) 0.003(3) 0.001(3)
C3 0.054(3) 0.045(3) 0.048(3) 0.003(3) 0.001(3) 0.000(3)
C4 0.054(3) 0.059(4) 0.058(4) 0.000(3) -0.002(3) 0.004(3)
C5 0.066(4) 0.061(4) 0.062(4) 0.008(3) 0.000(3) 0.012(3)
C6 0.079(4) 0.058(4) 0.064(4) -0.008(3) 0.008(4) 0.012(3)
C7 0.065(4) 0.061(4) 0.060(4) -0.012(3) 0.000(3) 0.002(3)
C8 0.059(4) 0.088(5) 0.057(4) -0.021(3) -0.007(3) 0.008(4)
C9 0.043(3) 0.067(4) 0.056(4) -0.013(3) -0.005(3) 0.002(3)
C10 0.045(4) 0.057(5) 0.055(5) -0.010(4) 0.0000 0.0000
C11 0.107(8) 0.066(6) 0.083(7) -0.006(6) 0.0000 0.0000
C12 0.049(3) 0.074(4) 0.063(4) -0.003(3) 0.000(3) -0.012(3)
C13 0.087(5) 0.104(6) 0.073(5) 0.008(4) 0.004(4) -0.025(4)
C14 0.053(5) 0.069(6) 0.082(7) 0.010(4) 0.0000 0.0000

loop_
_atom_type_symbol
_atom_type_description
_atom_type_scat_dispersion_real
_atom_type_scat_dispersion_imag
_atom_type_scat_source
C C 0.0033 0.0016
;
International Tables for Crystallography
(1992, Vol. C, Tables 4.2.6.8 and 6.1.1.4)
;
H H 0.0000 0.0000
;
International Tables for Crystallography
(1992, Vol. C, Table 6.1.1.4)
;
N N 0.0061 0.0033
;
International Tables for Crystallography
(1992, Vol. C, Tables 4.2.6.8 and 6.1.1.4)
;
Cu Cu 0.3201 1.2651
;
International Tables for Crystallography
(1992, Vol. C, Tables 4.2.6.8 and 6.1.1.4)
;
Br Br -0.2901 2.4595
;
International Tables for Crystallography
(1992, Vol. C, Tables 4.2.6.8 and 6.1.1.4)
;
O O 0.0106 0.0060
;
International Tables for Crystallography
(1992, Vol. C, Tables 4.2.6.8 and 6.1.1.4)
;

loop_
_geom_angle_atom_site_label_1
_geom_angle_atom_site_label_2
_geom_angle_atom_site_label_3
_geom_angle
_geom_angle_publ_flag
_geom_angle_site_symmetry_1
_geom_angle_site_symmetry_3
Br1A Br1A Br1A 90.0(6) yes 2_555 4_555
Br1A Br1A Br1B 64.9(9) yes 2_555 .
Br1A Br1A Br1B 21.5(9) yes 2_555 2_555
Br1A Br1A Br1B 34.6(6) yes 2_555 3_555
Br1A Br1A Br1B 59.8(8) yes 2_555 4_555
Br1A Br1A Br1B 25.1(9) yes 4_555 .
Br1A Br1A Br1B 68.5(11) yes 4_555 2_555
Br1A Br1A Br1B 55.4(6) yes 4_555 3_555
Br1A Br1A Br1B 30.2(7) yes 4_555 4_555
Br1B Br1A Br1B 43.4(12) yes . 2_555
Br1B Br1A Br1B 30.3(9) yes . 3_555
Br1B Br1A Br1B 5.1(10) yes . 4_555
Br1B Br1A Br1B 13.1(10) yes 2_555 3_555
Br1B Br1A Br1B 38.3(11) yes 2_555 4_555
Br1B Br1A Br1B 25.2(8) yes 3_555 4_555
Br1A Br1B Br1A 84.9(11) yes . 2_555
Br1A Br1B Br1A 149.7(12) yes . 3_555
Br1A Br1B Br1A 133.4(16) yes . 4_555
Br1A Br1B Br1B 123.5(16) yes . 3_555
Br1A Br1B Br1A 64.8(7) yes 2_555 3_555
Br1A Br1B Br1A 141.7(16) yes 2_555 4_555
Br1A Br1B Br1B 38.7(10) yes 2_555 3_555
Br1A Br1B Br1A 76.9(12) yes 3_555 4_555
Br1A Br1B Br1B 26.1(11) yes 3_555 3_555
Br1A Br1B Br1B 103.0(18) yes 4_555 3_555
N1 Cu1 N1 89.73(16) yes . 2_555
N1 Cu1 N1 172.1(2) yes . 3_555
N1 Cu1 N1 89.73(16) yes . 4_555
N1 Cu1 N1 89.73(16) yes 2_555 3_555
N1 Cu1 N1 172.1(2) yes 2_555 4_555
N1 Cu1 N1 89.73(16) yes 3_555 4_555
Cu1 N1 C1 124.9(4) yes . .
Cu1 N1 C3 130.8(4) yes . .
C1 N1 C3 104.2(4) yes . .
C1 N2 C2 106.8(5) yes . .
C1 N2 C8 128.3(5) yes . .
C2 N2 C8 124.5(5) yes . .
N1 C1 N2 113.5(5) yes . .
N2 C2 C3 105.9(5) yes . .
N2 C2 C7 131.9(5) yes . .
C3 C2 C7 122.2(5) yes . .
N1 C3 C2 109.5(5) yes . .
N1 C3 C4 129.9(5) yes . .
C2 C3 C4 120.5(5) yes . .
C3 C4 C5 116.7(5) yes . .
C4 C5 C6 121.8(6) yes . .
C5 C6 C7 122.0(6) yes . .
C2 C7 C6 116.8(6) yes . .
N2 C8 C9 113.6(5) yes . .
C8 C9 C10 118.4(6) yes . .
C8 C9 C12 120.4(6) yes . .
C10 C9 C12 121.0(6) yes . .
C9 C10 C9 118.1(7) yes . 7_556
C9 C10 C11 120.9(4) yes . .
C9 C10 C11 120.9(4) yes 7_556 .
C9 C12 C13 121.6(6) yes . .
C9 C12 C14 118.1(6) yes . .
C13 C12 C14 120.3(6) yes . .
C12 C14 C12 123.4(8) yes . 7_556
N1 C1 H1 123.249 no . .
N2 C1 H1 123.240 no . .
C3 C4 H4 121.673 no . .
C5 C4 H4 121.664 no . .
C4 C5 H5 119.094 no . .
C6 C5 H5 119.087 no . .
C5 C6 H6 119.017 no . .
C7 C6 H6 119.008 no . .
C2 C7 H7 121.585 no . .
C6 C7 H7 121.586 no . .
N2 C8 H8A 108.848 no . .
N2 C8 H8B 108.855 no . .
C9 C8 H8A 108.837 no . .
C9 C8 H8B 108.841 no . .
H8A C8 H8B 107.704 no . .
C10 C11 H11A 109.547 no . .
C10 C11 H11A 109.547 no . 7_556
C10 C11 H11B 109.399 no . .
C10 C11 H11B 109.399 no . 7_556
C10 C11 H11C 109.476 no . .
C10 C11 H11C 109.476 no . 7_556
H11A C11 H11A 55.356 no . 7_556
H11A C11 H11B 109.475 no . .
H11A C11 H11B 141.043 no . 7_556
H11A C11 H11C 109.529 no . .
H11A C11 H11C 57.213 no . 7_556
H11A C11 H11B 141.043 no 7_556 .
H11A C11 H11B 109.475 no 7_556 7_556
H11A C11 H11C 57.213 no 7_556 .
H11A C11 H11C 109.529 no 7_556 7_556
H11B C11 H11B 57.132 no . 7_556
H11B C11 H11C 109.401 no . .
H11B C11 H11C 55.292 no . 7_556
H11B C11 H11C 55.292 no 7_556 .
H11B C11 H11C 109.401 no 7_556 7_556
H11C C11 H11C 141.032 no . 7_556
C12 C13 H13A 109.461 no . .
C12 C13 H13B 109.468 no . .
C12 C13 H13C 109.467 no . .
H13A C13 H13B 109.472 no . .
H13A C13 H13C 109.474 no . .
H13B C13 H13C 109.485 no . .
C12 C14 H14 118.298 no . .
C12 C14 H14 118.298 no 7_556 .
C11 H11A H11A 62.322 no . 7_556
C11 H11A H11C 61.429 no . 7_556
H11A H11A H11C 119.994 no 7_556 7_556
C11 H11B H11B 61.434 no . 7_556
C11 H11B H11C 62.311 no . 7_556
H11B H11B H11C 120.000 no 7_556 7_556
C11 H11C H11A 61.359 no . 7_556
C11 H11C H11B 62.397 no . 7_556
H11A H11C H11B 120.006 no 7_556 7_556

loop_
_geom_bond_atom_site_label_1
_geom_bond_atom_site_label_2
_geom_bond_distance
_geom_bond_publ_flag
_geom_bond_site_symmetry_2
Br1A Br1A 2.671(18) yes 2_555
Br1A Br1A 2.671(18) yes 4_555
Br1A Br1B 1.35(3) yes .
Br1A Br1B 1.56(3) yes 2_555
Br1A Br1B 2.55(3) yes 3_555
Br1A Br1B 2.43(3) yes 4_555
Br1B Br1B 1.55(3) yes 3_555
Br2A Br2B 2.174(12) yes .
Cu1 N1 1.992(4) yes .
Cu1 N1 1.992(4) yes 2_555
Cu1 N1 1.992(4) yes 3_555
Cu1 N1 1.992(4) yes 4_555
N1 C1 1.335(7) yes .
N1 C3 1.403(7) yes .
N2 C1 1.338(7) yes .
N2 C2 1.395(7) yes .
N2 C8 1.455(8) yes .
C2 C3 1.384(7) yes .
C2 C7 1.386(8) yes .
C3 C4 1.411(8) yes .
C4 C5 1.361(8) yes .
C5 C6 1.403(9) yes .
C6 C7 1.356(9) yes .
C8 C9 1.516(9) yes .
C9 C10 1.413(7) yes .
C9 C12 1.390(8) yes .
C10 C11 1.507(13) yes .
C12 C13 1.503(10) yes .
C12 C14 1.382(8) yes .
C1 H1 0.930 no .
C4 H4 0.930 no .
C5 H5 0.930 no .
C6 H6 0.930 no .
C7 H7 0.930 no .
C8 H8A 0.970 no .
C8 H8B 0.970 no .
C11 H11A 0.959 no .
C11 H11A 0.959 no 7_556
C11 H11B 0.961 no .
C11 H11B 0.961 no 7_556
C11 H11C 0.960 no .
C11 H11C 0.960 no 7_556
C13 H13A 0.960 no .
C13 H13B 0.960 no .
C13 H13C 0.960 no .
C14 H14 0.930 no .
H11A H11A 0.891 no 7_556
H11A H11C 0.919 no 7_556
H11B H11B 0.919 no 7_556
H11B H11C 0.891 no 7_556

loop_
_geom_contact_atom_site_label_1
_geom_contact_atom_site_label_2
_geom_contact_distance
_geom_contact_publ_flag
_geom_contact_site_symmetry_2
Cu1 C1 2.966(6) no 2_555
Cu1 C1 2.966(6) no 3_555
Cu1 C1 2.966(6) no 4_555
Cu1 C3 3.097(5) no 2_555
Cu1 C3 3.097(5) no 3_555
Cu1 C3 3.097(5) no 4_555
N1 C1 3.078(7) no 2_555
N1 C3 3.308(7) no 4_555
N1 C4 3.330(7) no 4_555
N1 C7 3.597(7) no .
N2 C4 3.564(7) no .
N2 C10 3.329(5) no .
N2 C11 3.447(6) no .
N2 C12 3.351(7) no .
N2 C13 3.548(9) no .
C1 C3 3.358(8) no 4_555
C1 C4 3.549(8) no .
C1 C4 3.472(8) no 4_555
C1 C7 3.560(8) no .
C1 C9 2.951(8) no .
C1 C12 3.483(8) no .
C2 C5 2.725(8) no .
C3 C6 2.735(8) no .
C4 C7 2.839(8) no .
C7 C8 3.154(9) no .
C8 C11 2.918(8) no .
C8 C13 2.948(11) no .
C9 C12 2.799(9) no 7_556
C10 C12 2.440(9) no 7_556
C10 C14 2.770(12) no .
Br1A C1 3.526(8) no 4_555
Br1A C1 3.526(8) no 6_556
Br2A Br2A 3.293(9) no 2_555
Br2A Br2A 3.293(9) no 4_555
Br2A Br2B 3.421(11) no 2_555
Br2A O1 3.143(9) no .
Br2B Br2A 3.421(11) no 4_555
Cu1 O1 2.658(10) no .
O1 Br2A 3.143(9) no .
O1 Br2A 3.143(9) no 2_555
O1 Br2A 3.143(9) no 3_555
O1 Br2A 3.143(9) no 4_555
O1 Cu1 2.658(10) no .
O1 N1 3.430(9) no .
O1 N1 3.430(9) no 2_555
O1 N1 3.430(9) no 3_555
O1 N1 3.430(9) no 4_555
O1 C4 3.408(7) no .
O1 C4 3.408(7) no 2_555
O1 C4 3.408(7) no 3_555
O1 C4 3.408(7) no 4_555
N1 O1 3.430(9) no .
C1 Br1A 3.526(8) no 2_555
C4 O1 3.408(7) no .
C7 C7 3.470(9) no 13_555
Cu1 H1 3.1065 no .
Cu1 H1 3.1065 no 2_555
Cu1 H1 3.1065 no 3_555
Cu1 H1 3.1065 no 4_555
Cu1 H4 3.3483 no .
Cu1 H4 3.3483 no 2_555
Cu1 H4 3.3483 no 3_555
Cu1 H4 3.3483 no 4_555
N1 H1 2.8117 no 2_555
N1 H4 2.8134 no .
N1 H4 2.8469 no 4_555
N2 H7 2.8156 no .
N2 H11A 3.0111 no .
N2 H11B 3.4873 no .
N2 H11C 2.7935 no 7_556
N2 H13C 2.9257 no .
C1 H1 3.4171 no 2_555
C1 H4 3.2349 no 4_555
C1 H8A 3.2035 no .
C1 H8B 2.9946 no .
C1 H11A 3.4518 no .
C1 H11C 3.5718 no 7_556
C1 H13C 3.1509 no .
C2 H1 3.0871 no .
C2 H4 3.2722 no .
C2 H6 3.1808 no .
C2 H8A 2.6783 no .
C2 H8B 2.8519 no .
C2 H11C 3.4342 no 7_556
C2 H13A 3.1298 no 2_555
C3 H1 3.0601 no .
C3 H1 3.1751 no 2_555
C3 H4 3.1520 no 4_555
C3 H5 3.2067 no .
C3 H7 3.2655 no .
C3 H13A 3.3695 no 2_555
C4 H6 3.2392 no .
C4 H13C 3.4973 no 2_555
C5 H7 3.2587 no .
C5 H13C 3.5255 no 2_555
C6 H4 3.2615 no .
C6 H13A 3.4877 no 2_555
C7 H5 3.2368 no .
C7 H8A 2.9315 no .
C7 H8B 3.3262 no .
C7 H13A 3.2028 no 2_555
C8 H1 2.7761 no .
C8 H7 2.9785 no .
C8 H11A 2.9134 no .
C8 H11A 3.5995 no 7_556
C8 H11B 2.7816 no .
C8 H11B 3.5134 no 7_556
C8 H11C 2.4164 no 7_556
C8 H13B 3.5448 no .
C8 H13C 2.4563 no .
C9 H1 2.7183 no .
C9 H11A 2.7786 no .
C9 H11A 3.1434 no 7_556
C9 H11B 2.7748 no .
C9 H11B 3.1507 no 7_556
C9 H11C 3.3167 no .
C9 H11C 2.5716 no 7_556
C9 H13A 3.1382 no .
C9 H13B 3.1234 no .
C9 H13C 2.5665 no .
C9 H14 3.2128 no .
C10 H1 3.4741 no .
C10 H1 3.4741 no 7_556
C10 H8A 2.5821 no .
C10 H8A 2.5821 no 7_556
C10 H8B 3.2496 no .
C10 H8B 3.2496 no 7_556
C11 H8A 2.5563 no .
C11 H8A 2.5563 no 7_556
C11 H14 3.5362 no 2_555
C12 H1 2.9945 no .
C12 H8A 3.2423 no .
C12 H8B 2.6001 no .
C13 H1 3.2325 no .
C13 H8B 2.5731 no .
C13 H14 2.6253 no .
C14 H11A 3.4162 no 4_555
C14 H13A 2.7373 no .
C14 H13A 2.7373 no 7_556
C14 H13B 2.7447 no .
C14 H13B 2.7447 no 7_556
C14 H13C 3.2791 no .
C14 H13C 3.2791 no 7_556
H1 H8A 3.5598 no .
H1 H8B 3.2551 no .
H1 H11A 3.5512 no .
H1 H13A 3.1414 no .
H1 H13C 3.0138 no .
H4 H5 2.3012 no .
H5 H6 2.3065 no .
H6 H7 2.2943 no .
H7 H8A 2.5369 no .
H7 H8B 3.0846 no .
H7 H13A 3.5504 no 2_555
H8A H11A 2.6581 no .
H8A H11A 3.3489 no 7_556
H8A H11B 2.1331 no .
H8A H11B 2.9712 no 7_556
H8A H11C 3.4799 no .
H8A H11C 1.9189 no 7_556
H8A H13C 3.3416 no .
H8B H11B 3.5719 no .
H8B H11C 3.3221 no 7_556
H8B H13A 3.3503 no .
H8B H13B 3.0107 no .
H8B H13C 1.9212 no .
H11A H13A 3.2002 no 2_555
H11A H14 3.0297 no 2_555
H11C H14 3.3711 no 2_555
H13A H14 2.6524 no .
H13B H14 2.6819 no .
H13C H14 3.5365 no .
Br1A H1 2.8020 no .
Br1A H1 3.2512 no 4_555
Br1A H1 3.2512 no 6_556
Br1A H1 2.8020 no 7_556
Br1A H11A 2.9530 no 4_555
Br1A H11A 2.9530 no 6_556
Br1B H1 3.4412 no .
Br1B H1 3.0560 no 4_555
Br1B H1 3.0560 no 6_556
Br1B H1 3.4412 no 7_556
Br2A H4 3.1464 no 2_555
Br2A H7 2.8872 no 15_445
Br2A H8A 2.8549 no 15_445
Br2A H11B 3.5210 no 15_445
Br2B H5 3.1458 no 2_555
Br2B H7 3.2724 no 15_445
Br2B H8A 3.4259 no 15_445
Br2B H8B 3.3905 no 14_455
Br2B H11B 3.5409 no 9_444
Br2B H11B 2.9762 no 15_445
Br2B H11C 3.2737 no 9_444
O1 H4 2.8368 no .
O1 H4 2.8368 no 2_555
O1 H4 2.8368 no 3_555
O1 H4 2.8368 no 4_555
N2 H6 3.5267 no 13_555
C4 H6 3.1919 no 14_455
C5 H6 2.8833 no 14_455
C5 H8B 2.9985 no 13_555
C5 H13C 3.5962 no 13_555
C6 H5 3.1672 no 16_555
C6 H8B 2.9217 no 13_555
C6 H13C 3.2243 no 13_555
C7 H5 3.3895 no 16_555
C7 H7 3.5866 no 13_555
C8 H6 3.4867 no 13_555
C13 H6 3.3901 no 13_555
C13 H13B 3.0729 no 3_655
C14 H11A 3.4162 no 6_556
H1 Br1A 2.8020 no .
H1 Br1A 3.2512 no 2_555
H1 Br1B 3.4412 no .
H1 Br1B 3.0560 no 2_555
H4 Br2A 3.1464 no 4_555
H4 O1 2.8368 no .
H4 H6 3.1228 no 14_455
H4 H7 3.0414 no 14_455
H5 Br2B 3.1458 no 4_555
H5 C6 3.1672 no 14_455
H5 C7 3.3895 no 14_455
H5 H6 2.5407 no 14_455
H5 H7 3.0080 no 14_455
H5 H8B 2.8242 no 13_555
H5 H13B 3.5825 no 13_555
H5 H13C 3.2249 no 13_555
H6 N2 3.5267 no 13_555
H6 C4 3.1919 no 16_555
H6 C5 2.8833 no 16_555
H6 C8 3.4867 no 13_555
H6 C13 3.3901 no 13_555
H6 H4 3.1228 no 16_555
H6 H5 2.5407 no 16_555
H6 H8B 2.6831 no 13_555
H6 H13B 3.5955 no 13_555
H6 H13C 2.4926 no 13_555
H7 Br2A 2.8872 no 15_555
H7 Br2B 3.2724 no 15_555
H7 C7 3.5866 no 13_555
H7 H4 3.0414 no 16_555
H7 H5 3.0080 no 16_555
H8A Br2A 2.8549 no 15_555
H8A Br2B 3.4259 no 15_555
H8B Br2B 3.3905 no 16_555
H8B C5 2.9985 no 13_555
H8B C6 2.9217 no 13_555
H8B H5 2.8242 no 13_555
H8B H6 2.6831 no 13_555
H11A Br1A 2.9530 no 2_555
H11B Br2A 3.5210 no 15_555
H11B Br2B 3.5409 no 9_555
H11B Br2B 2.9762 no 15_555
H11C Br2B 3.2737 no 9_555
H11C H13A 3.2477 no 8_556
H13A H11C 3.2477 no 6_556
H13A H13B 3.4146 no 3_655
H13B C13 3.0729 no 3_655
H13B H5 3.5825 no 13_555
H13B H6 3.5955 no 13_555
H13B H13A 3.4146 no 3_655
H13B H13B 2.1232 no 3_655
H13B H13C 3.5743 no 3_655
H13C C5 3.5962 no 13_555
H13C C6 3.2243 no 13_555
H13C H5 3.2249 no 13_555
H13C H6 2.4926 no 13_555
H13C H13B 3.5743 no 3_655
H14 H11A 3.0297 no 6_556
H14 H11C 3.3711 no 6_556
H14 H14 3.3796 no 3_655

loop_
_geom_torsion_atom_site_label_1
_geom_torsion_atom_site_label_2
_geom_torsion_atom_site_label_3
_geom_torsion_atom_site_label_4
_geom_torsion
_geom_torsion_publ_flag
_geom_torsion_site_symmetry_1
_geom_torsion_site_symmetry_3
_geom_torsion_site_symmetry_4
Br1A Br1A Br1A Br1A 0.0 no 2_555 4_555 3_555
Br1A Br1A Br1A Br1B 0.0 no 2_555 4_555 4_555
Br1A Br1A Br1A Br1B 0.0 no 2_555 4_555 .
Br1A Br1A Br1A Br1B 0.0 no 2_555 4_555 2_555
Br1A Br1A Br1A Br1B 0.0 no 2_555 4_555 3_555
Br1A Br1A Br1A Br1A 0.0 no 4_555 2_555 3_555
Br1A Br1A Br1A Br1B 0.0 no 4_555 2_555 2_555
Br1A Br1A Br1A Br1B 0.0 no 4_555 2_555 3_555
Br1A Br1A Br1A Br1B 0.0 no 4_555 2_555 4_555
Br1A Br1A Br1A Br1B 0.0 no 4_555 2_555 .
Br1A Br1A Br1B Br1A 0.0 no 2_555 . 2_555
Br1A Br1A Br1B Br1A 0.0 no 2_555 . 3_555
Br1A Br1A Br1B Br1A 180.0 no 2_555 . 4_555
Br1A Br1A Br1B Br1B 0.0 no 2_555 . 3_555
Br1B Br1A Br1A Br1A 0.0 no . 2_555 3_555
Br1B Br1A Br1A Br1B 0.0 no . 2_555 2_555
Br1B Br1A Br1A Br1B 0.0 no . 2_555 3_555
Br1B Br1A Br1A Br1B 0.0 no . 2_555 4_555
Br1B Br1A Br1A Br1B 0.0 no . 2_555 .
Br1A Br1A Br1B Br1A 0.0 no 2_555 2_555 2_555
Br1A Br1A Br1B Br1A 180.0 no 2_555 2_555 3_555
Br1A Br1A Br1B Br1A 180.0 no 2_555 2_555 4_555
Br1A Br1A Br1B Br1B 180.0 no 2_555 2_555 4_555
Br1B Br1A Br1A Br1A 0.0 no 2_555 2_555 3_555
Br1B Br1A Br1A Br1B 0.0 no 2_555 2_555 2_555
Br1B Br1A Br1A Br1B 0.0 no 2_555 2_555 3_555
Br1B Br1A Br1A Br1B 0.0 no 2_555 2_555 4_555
Br1B Br1A Br1A Br1B 0.0 no 2_555 2_555 .
Br1A Br1A Br1B Br1A 180.0 no 2_555 3_555 3_555
Br1A Br1A Br1B Br1A 180.0 no 2_555 3_555 4_555
Br1A Br1A Br1B Br1A 0.0 no 2_555 3_555 2_555
Br1A Br1A Br1B Br1B 180.0 no 2_555 3_555 .
Br1B Br1A Br1A Br1A 0.0 no 3_555 2_555 3_555
Br1B Br1A Br1A Br1B 0.0 no 3_555 2_555 2_555
Br1B Br1A Br1A Br1B 0.0 no 3_555 2_555 3_555
Br1B Br1A Br1A Br1B 0.0 no 3_555 2_555 4_555
Br1B Br1A Br1A Br1B 0.0 no 3_555 2_555 .
Br1A Br1A Br1B Br1A 180.0 no 2_555 4_555 4_555
Br1A Br1A Br1B Br1A 0.0 no 2_555 4_555 2_555
Br1A Br1A Br1B Br1A 0.0 no 2_555 4_555 3_555
Br1A Br1A Br1B Br1B 0.0 no 2_555 4_555 2_555
Br1B Br1A Br1A Br1A 0.0 no 4_555 2_555 3_555
Br1B Br1A Br1A Br1B 0.0 no 4_555 2_555 2_555
Br1B Br1A Br1A Br1B 0.0 no 4_555 2_555 3_555
Br1B Br1A Br1A Br1B 0.0 no 4_555 2_555 4_555
Br1B Br1A Br1A Br1B 0.0 no 4_555 2_555 .
Br1A Br1A Br1B Br1A 180.0 no 4_555 . 2_555
Br1A Br1A Br1B Br1A 180.0 no 4_555 . 3_555
Br1A Br1A Br1B Br1A 0.0 no 4_555 . 4_555
Br1A Br1A Br1B Br1B 180.0 no 4_555 . 3_555
Br1B Br1A Br1A Br1A 0.0 no . 4_555 3_555
Br1B Br1A Br1A Br1B 0.0 no . 4_555 4_555
Br1B Br1A Br1A Br1B 0.0 no . 4_555 .
Br1B Br1A Br1A Br1B 0.0 no . 4_555 2_555
Br1B Br1A Br1A Br1B 0.0 no . 4_555 3_555
Br1A Br1A Br1B Br1A 180.0 no 4_555 2_555 2_555
Br1A Br1A Br1B Br1A 0.0 no 4_555 2_555 3_555
Br1A Br1A Br1B Br1A 0.0 no 4_555 2_555 4_555
Br1A Br1A Br1B Br1B 0.0 no 4_555 2_555 4_555
Br1B Br1A Br1A Br1A 0.0 no 2_555 4_555 3_555
Br1B Br1A Br1A Br1B 0.0 no 2_555 4_555 4_555
Br1B Br1A Br1A Br1B 0.0 no 2_555 4_555 .
Br1B Br1A Br1A Br1B 0.0 no 2_555 4_555 2_555
Br1B Br1A Br1A Br1B 0.0 no 2_555 4_555 3_555
Br1A Br1A Br1B Br1A 0.0 no 4_555 3_555 3_555
Br1A Br1A Br1B Br1A 0.0 no 4_555 3_555 4_555
Br1A Br1A Br1B Br1A 180.0 no 4_555 3_555 2_555
Br1A Br1A Br1B Br1B 0.0 no 4_555 3_555 .
Br1B Br1A Br1A Br1A 0.0 no 3_555 4_555 3_555
Br1B Br1A Br1A Br1B 0.0 no 3_555 4_555 4_555
Br1B Br1A Br1A Br1B 0.0 no 3_555 4_555 .
Br1B Br1A Br1A Br1B 0.0 no 3_555 4_555 2_555
Br1B Br1A Br1A Br1B 0.0 no 3_555 4_555 3_555
Br1A Br1A Br1B Br1A 0.0 no 4_555 4_555 4_555
Br1A Br1A Br1B Br1A 180.0 no 4_555 4_555 2_555
Br1A Br1A Br1B Br1A 180.0 no 4_555 4_555 3_555
Br1A Br1A Br1B Br1B 180.0 no 4_555 4_555 2_555
Br1B Br1A Br1A Br1A 0.0 no 4_555 4_555 3_555
Br1B Br1A Br1A Br1B 0.0 no 4_555 4_555 4_555
Br1B Br1A Br1A Br1B 0.0 no 4_555 4_555 .
Br1B Br1A Br1A Br1B 0.0 no 4_555 4_555 2_555
Br1B Br1A Br1A Br1B 0.0 no 4_555 4_555 3_555
Br1B Br1A Br1B Br1A 180.0 no . 2_555 2_555
Br1B Br1A Br1B Br1A 0.0 no . 2_555 3_555
Br1B Br1A Br1B Br1A 0.0 no . 2_555 4_555
Br1B Br1A Br1B Br1B 0.0 no . 2_555 4_555
Br1B Br1A Br1B Br1A 0.0 no 2_555 . 2_555
Br1B Br1A Br1B Br1A 0.0 no 2_555 . 3_555
Br1B Br1A Br1B Br1A 180.0 no 2_555 . 4_555
Br1B Br1A Br1B Br1B 0.0 no 2_555 . 3_555
Br1B Br1A Br1B Br1A 0.0 no . 3_555 3_555
Br1B Br1A Br1B Br1A 0.0 no . 3_555 4_555
Br1B Br1A Br1B Br1A 180.0 no . 3_555 2_555
Br1B Br1A Br1B Br1B 0.0 no . 3_555 .
Br1B Br1A Br1B Br1A 0.0 no 3_555 . 2_555
Br1B Br1A Br1B Br1A 0.0 no 3_555 . 3_555
Br1B Br1A Br1B Br1A 180.0 no 3_555 . 4_555
Br1B Br1A Br1B Br1B 0.0 no 3_555 . 3_555
Br1B Br1A Br1B Br1A 180.0 no 2_555 4_555 4_555
Br1B Br1A Br1B Br1A 0.0 no 2_555 4_555 2_555
Br1B Br1A Br1B Br1A 0.0 no 2_555 4_555 3_555
Br1B Br1A Br1B Br1B 0.0 no 2_555 4_555 2_555
Br1B Br1A Br1B Br1A 180.0 no 4_555 2_555 2_555
Br1B Br1A Br1B Br1A 0.0 no 4_555 2_555 3_555
Br1B Br1A Br1B Br1A 0.0 no 4_555 2_555 4_555
Br1B Br1A Br1B Br1B 0.0 no 4_555 2_555 4_555
Br1B Br1A Br1B Br1A 180.0 no 3_555 4_555 4_555
Br1B Br1A Br1B Br1A 0.0 no 3_555 4_555 2_555
Br1B Br1A Br1B Br1A 0.0 no 3_555 4_555 3_555
Br1B Br1A Br1B Br1B 0.0 no 3_555 4_555 2_555
Br1B Br1A Br1B Br1A 0.0 no 4_555 3_555 3_555
Br1B Br1A Br1B Br1A 0.0 no 4_555 3_555 4_555
Br1B Br1A Br1B Br1A 180.0 no 4_555 3_555 2_555
Br1B Br1A Br1B Br1B 0.0 no 4_555 3_555 .
Br1A Br1B Br1B Br1A 180.0 no . 3_555 3_555
Br1A Br1B Br1B Br1A 180.0 no . 3_555 4_555
Br1A Br1B Br1B Br1A 0.0 no . 3_555 .
Br1A Br1B Br1B Br1A 0.0 no . 3_555 2_555
Br1A Br1B Br1B Br1A 180.0 no 2_555 3_555 3_555
Br1A Br1B Br1B Br1A 180.0 no 2_555 3_555 4_555
Br1A Br1B Br1B Br1A 0.0 no 2_555 3_555 .
Br1A Br1B Br1B Br1A 0.0 no 2_555 3_555 2_555
Br1A Br1B Br1B Br1A 0.0 no 3_555 3_555 3_555
Br1A Br1B Br1B Br1A 0.0 no 3_555 3_555 4_555
Br1A Br1B Br1B Br1A 180.0 no 3_555 3_555 .
Br1A Br1B Br1B Br1A 180.0 no 3_555 3_555 2_555
Br1A Br1B Br1B Br1A 0.0 no 4_555 3_555 3_555
Br1A Br1B Br1B Br1A 0.0 no 4_555 3_555 4_555
Br1A Br1B Br1B Br1A 180.0 no 4_555 3_555 .
Br1A Br1B Br1B Br1A 180.0 no 4_555 3_555 2_555
N1 Cu1 N1 C1 -42.0(4) no . 2_555 2_555
N1 Cu1 N1 C3 135.2(4) no . 2_555 2_555
N1 Cu1 N1 C1 130.1(4) no 2_555 . .
N1 Cu1 N1 C3 -52.8(4) no 2_555 . .
N1 Cu1 N1 C1 130.1(4) no . 4_555 4_555
N1 Cu1 N1 C3 -52.8(4) no . 4_555 4_555
N1 Cu1 N1 C1 -42.0(4) no 4_555 . .
N1 Cu1 N1 C3 135.2(4) no 4_555 . .
N1 Cu1 N1 C1 -42.0(4) no 2_555 3_555 3_555
N1 Cu1 N1 C3 135.2(4) no 2_555 3_555 3_555
N1 Cu1 N1 C1 130.1(4) no 3_555 2_555 2_555
N1 Cu1 N1 C3 -52.8(4) no 3_555 2_555 2_555
N1 Cu1 N1 C1 -42.0(4) no 3_555 4_555 4_555
N1 Cu1 N1 C3 135.2(4) no 3_555 4_555 4_555
N1 Cu1 N1 C1 130.1(4) no 4_555 3_555 3_555
N1 Cu1 N1 C3 -52.8(4) no 4_555 3_555 3_555
Cu1 N1 C1 N2 176.5(3) no . . .
Cu1 N1 C3 C2 -176.5(3) no . . .
Cu1 N1 C3 C4 2.1(8) no . . .
C1 N1 C3 C2 1.1(5) no . . .
C1 N1 C3 C4 179.7(5) no . . .
C3 N1 C1 N2 -1.3(6) no . . .
C1 N2 C2 C3 -0.3(5) no . . .
C1 N2 C2 C7 179.2(5) no . . .
C2 N2 C1 N1 1.1(6) no . . .
C1 N2 C8 C9 -23.2(8) no . . .
C8 N2 C1 N1 -172.3(5) no . . .
C2 N2 C8 C9 164.5(5) no . . .
C8 N2 C2 C3 173.3(5) no . . .
C8 N2 C2 C7 -7.2(8) no . . .
N2 C2 C3 N1 -0.5(6) no . . .
N2 C2 C3 C4 -179.2(4) no . . .
N2 C2 C7 C6 179.1(5) no . . .
C3 C2 C7 C6 -1.4(8) no . . .
C7 C2 C3 N1 180.0(5) no . . .
C7 C2 C3 C4 1.2(8) no . . .
N1 C3 C4 C5 -179.0(5) no . . .
C2 C3 C4 C5 -0.5(8) no . . .
C3 C4 C5 C6 0.1(8) no . . .
C4 C5 C6 C7 -0.4(10) no . . .
C5 C6 C7 C2 1.0(9) no . . .
N2 C8 C9 C10 -91.4(6) no . . .
N2 C8 C9 C12 92.9(6) no . . .
C8 C9 C10 C9 -170.7(5) no . . 7_556
C8 C9 C10 C11 9.9(9) no . . .
C8 C9 C12 C13 -5.6(8) no . . .
C8 C9 C12 C14 173.6(5) no . . .
C10 C9 C12 C13 178.9(5) no . . .
C10 C9 C12 C14 -1.9(8) no . . .
C12 C9 C10 C9 4.9(9) no . . 7_556
C12 C9 C10 C11 -174.5(5) no . . .
C9 C12 C14 C12 -1.3(10) no . . 7_556
C13 C12 C14 C12 177.9(6) no . . 7_556
